data_4109476
loop_
_publ_author_name
'Daniel J. Arriola'
'Marilyn Bokota'
'Richard E. Campbell'
'Jerzy Klosin'
'Robert E. LaPointe'
'O. David Redwine'
'Ravi B. Shankar'
'Francis J. Timmers'
'Khalil A. Abboud'

_publ_section_title
;
 Penultimate Effect in Ethylene-Styrene Copolymerization and the Discovery
 of Highly Active Ethylene-Styrene Catalysts with Increased Styrene
 Reactivity
;
_journal_name_full 'Journal of the American Chemical Society'
_journal_page_first 7065
_journal_page_last 7076
_journal_paper_doi 10.1021/ja070061y
_journal_volume 129
_journal_year 2007
_chemical_formula_sum 'C25 H31 N Si Ti'
_chemical_formula_weight 421.50
_chemical_name_systematic
; 
 ? 
;
_space_group_IT_number 2
_symmetry_cell_setting triclinic
_symmetry_space_group_name_Hall '-P 1'
_symmetry_space_group_name_H-M 'P -1'
_atom_sites_solution_hydrogens geom
_atom_sites_solution_primary direct
_atom_sites_solution_secondary difmap
_audit_creation_method SHELXL-97
_cell_angle_alpha 84.112(1)
_cell_angle_beta 77.999(1)
_cell_angle_gamma 78.688(1)
_cell_formula_units_Z 4
_cell_length_a 9.2143(5)
_cell_length_b 12.9784(6)
_cell_length_c 19.545(1)
_cell_measurement_temperature 173(2)
_cell_volume 2237.2(2)
_computing_cell_refinement 'Bruker SMART'
_computing_data_collection 'Bruker SMART'
_computing_data_reduction 'Bruker SHELXTL'
_computing_molecular_graphics 'Bruker SHELXTL'
_computing_publication_material 'Bruker SHELXTL'
_computing_structure_refinement 'SHELXL-97 (Sheldrick, 1997)'
_computing_structure_solution 'SHELXS-97 (Sheldrick, 1990)'
_diffrn_ambient_temperature 173(2)
_diffrn_measured_fraction_theta_full 0.852
_diffrn_measured_fraction_theta_max 0.852
_diffrn_measurement_device_type 'CCD area detector'
_diffrn_measurement_method 'phi and omega scans'
_diffrn_radiation_monochromator graphite
_diffrn_radiation_source 'normal-focus sealed tube'
_diffrn_radiation_type MoK\a
_diffrn_radiation_wavelength 0.71073
_diffrn_reflns_av_R_equivalents 0.0573
_diffrn_reflns_av_sigmaI/netI 0.0554
_diffrn_reflns_limit_h_max 11
_diffrn_reflns_limit_h_min -11
_diffrn_reflns_limit_k_max 16
_diffrn_reflns_limit_k_min -10
_diffrn_reflns_limit_l_max 25
_diffrn_reflns_limit_l_min -20
_diffrn_reflns_number 13670
_diffrn_reflns_theta_full 27.46
_diffrn_reflns_theta_max 27.46
_diffrn_reflns_theta_min 1.07
_exptl_absorpt_coefficient_mu 0.446
_exptl_absorpt_correction_T_max 0.9576
_exptl_absorpt_correction_T_min 0.9100
_exptl_absorpt_correction_type integration
_exptl_crystal_colour yellow
_exptl_crystal_density_diffrn 1.251
_exptl_crystal_description needles
_exptl_crystal_F_000 896
_exptl_crystal_size_max 0.21
_exptl_crystal_size_mid 0.19
_exptl_crystal_size_min 0.11
_refine_diff_density_max 0.427
_refine_diff_density_min -0.348
_refine_diff_density_rms 0.076
_refine_ls_extinction_coef 0.0005(6)
_refine_ls_extinction_expression Fc^*^=kFc[1+0.001xFc^2^\l^3^/sin(2\q)]^-1/4^
_refine_ls_extinction_method SHELXL
_refine_ls_goodness_of_fit_ref 1.031
_refine_ls_hydrogen_treatment mixed
_refine_ls_matrix_type full
_refine_ls_number_parameters 564
_refine_ls_number_reflns 8714
_refine_ls_number_restraints 0
_refine_ls_restrained_S_all 1.031
_refine_ls_R_factor_all 0.0627
_refine_ls_R_factor_gt 0.0477
_refine_ls_shift/su_max 0.001
_refine_ls_shift/su_mean 0.000
_refine_ls_structure_factor_coef Fsqd
_refine_ls_weighting_details 'calc w=1/[\s^2^(Fo^2^)+(0.0877P)^2^+0.6112P] where P=(Fo^2^+2Fc^2^)/3'
_refine_ls_weighting_scheme calc
_refine_ls_wR_factor_gt 0.1304
_refine_ls_wR_factor_ref 0.1450
_reflns_number_gt 6819
_reflns_number_total 8714
_reflns_threshold_expression >2sigma(I)
_cod_data_source_file ja070061ysi20070104_010616_3.cif
_cod_data_source_block 3a
_cod_database_code 4109476

loop_
_symmetry_equiv_pos_as_xyz
'x, y, z'
'-x, -y, -z'

loop_
_atom_site_label
_atom_site_type_symbol
_atom_site_fract_x
_atom_site_fract_y
_atom_site_fract_z
_atom_site_U_iso_or_equiv
_atom_site_adp_type
_atom_site_occupancy
_atom_site_symmetry_multiplicity
_atom_site_calc_flag
_atom_site_refinement_flags
Ti Ti 0.95875(5) 0.24360(3) -0.09583(2) 0.02100(13) Uani 1 1 d .
Si Si 1.28096(7) 0.18109(5) -0.11187(4) 0.02375(17) Uani 1 1 d .
N N 1.1283(2) 0.13988(16) -0.13446(11) 0.0238(4) Uani 1 1 d .
C1 C 1.1599(3) 0.29887(18) -0.06951(13) 0.0235(5) Uani 1 1 d .
C2 C 1.0585(3) 0.29120(19) -0.00431(13) 0.0251(5) Uani 1 1 d .
H2A H 1.0816 0.2437 0.0371 0.030 Uiso 1 1 calc R
C3 C 0.9315(3) 0.37261(19) -0.00332(13) 0.0243(5) Uani 1 1 d .
C4 C 0.9497(3) 0.43044(18) -0.06931(13) 0.0241(5) Uani 1 1 d .
C5 C 1.0885(3) 0.38491(19) -0.11023(14) 0.0247(5) Uani 1 1 d .
H5A H 1.1373 0.4157 -0.1563 0.030 Uiso 1 1 calc R
C6 C 1.3751(3) 0.0921(2) -0.04674(17) 0.0403(7) Uani 1 1 d .
H6A H 1.2985 0.0678 -0.0092 0.060 Uiso 1 1 calc R
H6B H 1.4365 0.1304 -0.0268 0.060 Uiso 1 1 calc R
H6C H 1.4399 0.0314 -0.0699 0.060 Uiso 1 1 calc R
C7 C 1.4250(3) 0.2197(2) -0.18724(15) 0.0334(6) Uani 1 1 d .
H7A H 1.4691 0.1591 -0.2156 0.050 Uiso 1 1 calc R
H7B H 1.5044 0.2430 -0.1696 0.050 Uiso 1 1 calc R
H7C H 1.3770 0.2773 -0.2162 0.050 Uiso 1 1 calc R
C8 C 1.1357(3) 0.0500(2) -0.17733(14) 0.0286(6) Uani 1 1 d .
C9 C 0.9897(3) 0.0049(2) -0.15433(17) 0.0414(7) Uani 1 1 d .
H9A H 0.9777 -0.0184 -0.1045 0.062 Uiso 1 1 calc R
H9B H 0.9948 -0.0550 -0.1819 0.062 Uiso 1 1 calc R
H9C H 0.9035 0.0594 -0.1619 0.062 Uiso 1 1 calc R
C10 C 1.2696(3) -0.0371(2) -0.16859(16) 0.0370(7) Uani 1 1 d .
H10A H 1.3634 -0.0089 -0.1830 0.056 Uiso 1 1 calc R
H10B H 1.2722 -0.0947 -0.1978 0.056 Uiso 1 1 calc R
H10C H 1.2593 -0.0636 -0.1193 0.056 Uiso 1 1 calc R
C11 C 1.1530(4) 0.0898(2) -0.25487(15) 0.0375(6) Uani 1 1 d .
H11A H 1.0650 0.1433 -0.2615 0.056 Uiso 1 1 calc R
H11B H 1.1607 0.0308 -0.2837 0.056 Uiso 1 1 calc R
H11C H 1.2445 0.1208 -0.2688 0.056 Uiso 1 1 calc R
C12 C 0.8018(3) 0.4047(2) 0.05188(13) 0.0266(5) Uani 1 1 d .
C13 C 0.7863(3) 0.3514(2) 0.11842(14) 0.0333(6) Uani 1 1 d .
H13A H 0.8580 0.2905 0.1270 0.040 Uiso 1 1 calc R
C14 C 0.6686(3) 0.3864(3) 0.17132(15) 0.0397(7) Uani 1 1 d .
H14A H 0.6589 0.3499 0.2163 0.048 Uiso 1 1 calc R
C15 C 0.5638(3) 0.4753(3) 0.15872(16) 0.0413(7) Uani 1 1 d .
H15A H 0.4827 0.4998 0.1953 0.050 Uiso 1 1 calc R
C16 C 0.5766(3) 0.5280(2) 0.09397(15) 0.0348(6) Uani 1 1 d .
H16A H 0.5031 0.5882 0.0863 0.042 Uiso 1 1 calc R
C17 C 0.6956(3) 0.4951(2) 0.03853(14) 0.0282(6) Uani 1 1 d .
C18 C 0.8379(3) 0.52110(19) -0.08432(14) 0.0277(5) Uani 1 1 d .
C19 C 0.8546(3) 0.5784(2) -0.14969(16) 0.0356(6) Uani 1 1 d .
H19A H 0.9383 0.5561 -0.1857 0.043 Uiso 1 1 calc R
C20 C 0.7504(4) 0.6668(2) -0.16200(18) 0.0429(7) Uani 1 1 d .
H20A H 0.7622 0.7049 -0.2064 0.052 Uiso 1 1 calc R
C21 C 0.6286(3) 0.6999(2) -0.10963(18) 0.0420(7) Uani 1 1 d .
H21A H 0.5572 0.7610 -0.1182 0.050 Uiso 1 1 calc R
C22 C 0.6101(3) 0.6453(2) -0.04544(17) 0.0369(7) Uani 1 1 d .
H22A H 0.5261 0.6694 -0.0100 0.044 Uiso 1 1 calc R
C23 C 0.7130(3) 0.55397(19) -0.03093(15) 0.0285(6) Uani 1 1 d .
C24 C 0.8023(4) 0.1695(3) -0.02249(18) 0.0399(7) Uani 1 1 d .
H24A H 0.727(5) 0.213(3) 0.014(2) 0.083(14) Uiso 1 1 d .
H24B H 0.856(5) 0.113(3) 0.004(2) 0.083(14) Uiso 1 1 d .
H24C H 0.744(5) 0.148(3) -0.048(2) 0.070(13) Uiso 1 1 d .
C25 C 0.8359(3) 0.3069(3) -0.17495(17) 0.0340(6) Uani 1 1 d .
H25A H 0.753(4) 0.351(3) -0.1498(19) 0.052(10) Uiso 1 1 d .
H25B H 0.881(5) 0.350(3) -0.213(2) 0.088(14) Uiso 1 1 d .
H25C H 0.802(5) 0.251(3) -0.197(2) 0.090(15) Uiso 1 1 d .
Ti' Ti 0.25802(5) 0.22729(3) 0.41692(2) 0.02061(13) Uani 1 1 d .
Si' Si -0.00986(7) 0.18041(5) 0.38180(4) 0.02301(17) Uani 1 1 d .
N' N 0.1821(2) 0.12691(15) 0.37327(11) 0.0232(4) Uani 1 1 d .
C1' C 0.0080(3) 0.29714(19) 0.42532(13) 0.0239(5) Uani 1 1 d .
C2' C 0.0875(3) 0.37609(18) 0.38736(13) 0.0239(5) Uani 1 1 d .
H2'A H 0.0805 0.4050 0.3385 0.029 Uiso 1 1 calc R
C3' C 0.1550(3) 0.41921(18) 0.43349(13) 0.0228(5) Uani 1 1 d .
C4' C 0.1222(3) 0.36651(18) 0.50031(13) 0.0223(5) Uani 1 1 d .
C5' C 0.0340(3) 0.29084(19) 0.49483(13) 0.0243(5) Uani 1 1 d .
H5'A H -0.0164 0.2485 0.5352 0.029 Uiso 1 1 calc R
C6' C -0.0825(3) 0.2225(2) 0.29883(14) 0.0322(6) Uani 1 1 d .
H6'1 H -0.0154 0.2649 0.2679 0.048 Uiso 1 1 calc R
H6'2 H -0.1842 0.2645 0.3098 0.048 Uiso 1 1 calc R
H6'3 H -0.0860 0.1601 0.2753 0.048 Uiso 1 1 calc R
C7' C -0.1428(3) 0.1022(2) 0.43986(16) 0.0385(7) Uani 1 1 d .
H7'1 H -0.1565 0.0448 0.4143 0.058 Uiso 1 1 calc R
H7'2 H -0.2403 0.1479 0.4543 0.058 Uiso 1 1 calc R
H7'3 H -0.1012 0.0727 0.4814 0.058 Uiso 1 1 calc R
C8' C 0.2648(3) 0.03363(18) 0.33431(14) 0.0258(5) Uani 1 1 d .
C9' C 0.4091(3) -0.0126(2) 0.36227(16) 0.0355(6) Uani 1 1 d .
H9'1 H 0.4732 0.0409 0.3565 0.053 Uiso 1 1 calc R
H9'2 H 0.4636 -0.0736 0.3361 0.053 Uiso 1 1 calc R
H9'3 H 0.3828 -0.0346 0.4121 0.053 Uiso 1 1 calc R
C10' C 0.3060(3) 0.0682(2) 0.25624(14) 0.0340(6) Uani 1 1 d .
H10D H 0.2139 0.0991 0.2386 0.051 Uiso 1 1 calc R
H10E H 0.3587 0.0069 0.2299 0.051 Uiso 1 1 calc R
H10F H 0.3718 0.1206 0.2504 0.051 Uiso 1 1 calc R
C11' C 0.1660(3) -0.0509(2) 0.34318(16) 0.0378(7) Uani 1 1 d .
H11D H 0.1460 -0.0769 0.3925 0.057 Uiso 1 1 calc R
H11E H 0.2184 -0.1094 0.3142 0.057 Uiso 1 1 calc R
H11F H 0.0703 -0.0204 0.3285 0.057 Uiso 1 1 calc R
C12' C 0.2393(3) 0.50548(18) 0.42285(14) 0.0254(5) Uani 1 1 d .
C13' C 0.2660(3) 0.5617(2) 0.35764(15) 0.0318(6) Uani 1 1 d .
H13B H 0.2328 0.5414 0.3190 0.038 Uiso 1 1 calc R
C14' C 0.3401(3) 0.6463(2) 0.34917(16) 0.0370(7) Uani 1 1 d .
H14B H 0.3579 0.6841 0.3048 0.044 Uiso 1 1 calc R
C15' C 0.3884(3) 0.6759(2) 0.40573(17) 0.0377(7) Uani 1 1 d .
H15B H 0.4393 0.7342 0.4000 0.045 Uiso 1 1 calc R
C16' C 0.3633(3) 0.6216(2) 0.47005(16) 0.0321(6) Uani 1 1 d .
H16B H 0.3981 0.6427 0.5080 0.038 Uiso 1 1 calc R
C17' C 0.2871(3) 0.53519(18) 0.48101(14) 0.0257(5) Uani 1 1 d .
C18' C 0.1713(3) 0.39633(19) 0.56014(13) 0.0249(5) Uani 1 1 d .
C19' C 0.1351(3) 0.3461(2) 0.62681(14) 0.0311(6) Uani 1 1 d .
H19B H 0.0813 0.2894 0.6328 0.037 Uiso 1 1 calc R
C20' C 0.1770(3) 0.3781(2) 0.68382(15) 0.0360(6) Uani 1 1 d .
H20B H 0.1513 0.3440 0.7289 0.043 Uiso 1 1 calc R
C21' C 0.2566(3) 0.4605(2) 0.67534(15) 0.0367(7) Uani 1 1 d .
H21B H 0.2860 0.4824 0.7145 0.044 Uiso 1 1 calc R
C22' C 0.2928(3) 0.5102(2) 0.61014(15) 0.0308(6) Uani 1 1 d .
H22B H 0.3469 0.5666 0.6052 0.037 Uiso 1 1 calc R
C23' C 0.2525(3) 0.48029(19) 0.55070(14) 0.0257(5) Uani 1 1 d .
C24' C 0.4399(3) 0.2790(3) 0.34603(19) 0.0385(7) Uani 1 1 d .
H24D H 0.465(6) 0.333(4) 0.371(3) 0.122(19) Uiso 1 1 d .
H24E H 0.433(6) 0.308(4) 0.301(3) 0.111(19) Uiso 1 1 d .
H24F H 0.524(5) 0.219(3) 0.338(2) 0.087(14) Uiso 1 1 d .
C25' C 0.3593(4) 0.1552(2) 0.50123(18) 0.0394(7) Uani 1 1 d .
H25D H 0.401(5) 0.207(3) 0.524(2) 0.079(13) Uiso 1 1 d .
H25E H 0.291(5) 0.128(3) 0.540(2) 0.081(14) Uiso 1 1 d .
H25F H 0.446(6) 0.104(4) 0.482(3) 0.098(16) Uiso 1 1 d .

loop_
_atom_site_aniso_label
_atom_site_aniso_U_11
_atom_site_aniso_U_22
_atom_site_aniso_U_33
_atom_site_aniso_U_23
_atom_site_aniso_U_13
_atom_site_aniso_U_12
Ti 0.0186(2) 0.0234(2) 0.0225(2) -0.00378(17) -0.00483(17) -0.00522(16)
Si 0.0197(3) 0.0237(3) 0.0286(4) -0.0037(3) -0.0064(3) -0.0027(3)
N 0.0241(10) 0.0243(10) 0.0252(11) -0.0057(8) -0.0073(8) -0.0049(8)
C1 0.0219(12) 0.0242(12) 0.0273(13) -0.0062(10) -0.0073(10) -0.0058(9)
C2 0.0249(12) 0.0282(13) 0.0251(13) -0.0053(10) -0.0096(10) -0.0044(10)
C3 0.0261(12) 0.0252(12) 0.0245(13) -0.0085(10) -0.0068(10) -0.0060(10)
C4 0.0228(12) 0.0219(12) 0.0295(13) -0.0073(10) -0.0052(10) -0.0053(9)
C5 0.0236(12) 0.0239(12) 0.0284(13) -0.0036(10) -0.0050(10) -0.0079(10)
C6 0.0360(16) 0.0370(16) 0.0503(19) -0.0001(13) -0.0205(14) -0.0011(12)
C7 0.0252(13) 0.0343(14) 0.0388(16) -0.0074(12) 0.0001(11) -0.0048(11)
C8 0.0299(14) 0.0257(13) 0.0314(14) -0.0096(10) -0.0031(11) -0.0072(10)
C9 0.0390(16) 0.0358(16) 0.0534(19) -0.0205(14) 0.0003(14) -0.0172(13)
C10 0.0359(15) 0.0287(14) 0.0451(17) -0.0097(12) -0.0048(13) -0.0021(12)
C11 0.0435(17) 0.0409(16) 0.0306(15) -0.0102(12) -0.0091(13) -0.0075(13)
C12 0.0245(13) 0.0301(13) 0.0278(13) -0.0094(10) -0.0034(10) -0.0094(10)
C13 0.0333(15) 0.0401(15) 0.0287(15) -0.0087(11) -0.0067(12) -0.0076(12)
C14 0.0366(16) 0.0565(19) 0.0280(15) -0.0101(13) -0.0001(12) -0.0160(14)
C15 0.0302(15) 0.0561(19) 0.0381(17) -0.0216(14) 0.0051(12) -0.0116(13)
C16 0.0252(13) 0.0412(16) 0.0397(16) -0.0158(12) -0.0021(12) -0.0075(11)
C17 0.0250(13) 0.0295(13) 0.0341(14) -0.0130(11) -0.0077(11) -0.0068(10)
C18 0.0266(13) 0.0234(12) 0.0369(15) -0.0044(11) -0.0107(11) -0.0078(10)
C19 0.0359(15) 0.0282(14) 0.0430(17) 0.0010(12) -0.0100(13) -0.0055(11)
C20 0.0444(18) 0.0313(15) 0.053(2) 0.0092(13) -0.0154(15) -0.0069(13)
C21 0.0384(17) 0.0252(14) 0.064(2) -0.0018(14) -0.0204(15) 0.0016(12)
C22 0.0270(14) 0.0324(14) 0.0534(19) -0.0136(13) -0.0109(13) -0.0012(11)
C23 0.0247(13) 0.0251(13) 0.0395(15) -0.0102(11) -0.0089(11) -0.0066(10)
C24 0.0397(17) 0.0450(18) 0.0364(17) -0.0047(14) 0.0023(14) -0.0204(14)
C25 0.0290(14) 0.0404(16) 0.0341(16) -0.0039(13) -0.0138(12) -0.0011(12)
Ti' 0.0179(2) 0.0199(2) 0.0241(2) -0.00373(17) -0.00525(17) -0.00137(16)
Si' 0.0198(3) 0.0241(3) 0.0263(4) -0.0060(3) -0.0053(3) -0.0034(3)
N' 0.0230(10) 0.0189(10) 0.0274(11) -0.0061(8) -0.0057(8) 0.0002(8)
C1' 0.0169(11) 0.0239(12) 0.0290(13) -0.0084(10) -0.0032(10) 0.0029(9)
C2' 0.0230(12) 0.0206(12) 0.0265(13) -0.0030(9) -0.0066(10) 0.0025(9)
C3' 0.0199(12) 0.0196(11) 0.0276(13) -0.0053(9) -0.0047(10) 0.0015(9)
C4' 0.0204(11) 0.0208(11) 0.0245(13) -0.0058(9) -0.0026(9) -0.0006(9)
C5' 0.0216(12) 0.0253(12) 0.0251(13) -0.0056(10) -0.0016(10) -0.0030(9)
C6' 0.0301(14) 0.0335(14) 0.0347(15) -0.0062(11) -0.0117(12) -0.0018(11)
C7' 0.0346(15) 0.0406(16) 0.0411(17) -0.0054(13) -0.0013(13) -0.0136(12)
C8' 0.0276(13) 0.0193(12) 0.0303(14) -0.0081(10) -0.0062(11) 0.0004(9)
C9' 0.0331(15) 0.0261(14) 0.0456(17) -0.0071(12) -0.0127(13) 0.0068(11)
C10' 0.0388(15) 0.0298(14) 0.0293(15) -0.0067(11) -0.0046(12) 0.0047(11)
C11' 0.0430(17) 0.0247(14) 0.0471(18) -0.0086(12) -0.0100(14) -0.0050(12)
C12' 0.0220(12) 0.0190(12) 0.0331(14) -0.0039(10) -0.0045(10) 0.0016(9)
C13' 0.0325(14) 0.0267(13) 0.0352(15) 0.0014(11) -0.0076(12) -0.0033(11)
C14' 0.0350(15) 0.0277(14) 0.0449(17) 0.0073(12) -0.0065(13) -0.0037(11)
C15' 0.0292(14) 0.0250(13) 0.058(2) 0.0009(13) -0.0049(13) -0.0073(11)
C16' 0.0238(13) 0.0259(13) 0.0475(17) -0.0083(12) -0.0082(12) -0.0024(10)
C17' 0.0198(12) 0.0206(12) 0.0355(14) -0.0059(10) -0.0046(10) 0.0011(9)
C18' 0.0217(12) 0.0249(12) 0.0270(13) -0.0067(10) -0.0042(10) 0.0009(9)
C19' 0.0319(14) 0.0338(14) 0.0272(14) -0.0053(11) -0.0041(11) -0.0049(11)
C20' 0.0378(15) 0.0452(16) 0.0243(14) -0.0047(12) -0.0074(12) -0.0028(12)
C21' 0.0342(15) 0.0484(17) 0.0310(15) -0.0149(13) -0.0147(12) -0.0003(13)
C22' 0.0283(13) 0.0280(13) 0.0383(16) -0.0115(11) -0.0108(11) -0.0004(10)
C23' 0.0182(12) 0.0243(12) 0.0335(14) -0.0103(10) -0.0057(10) 0.0038(9)
C24' 0.0294(15) 0.0355(16) 0.0464(19) -0.0093(14) 0.0076(13) -0.0081(12)
C25' 0.0421(18) 0.0354(16) 0.0425(18) -0.0069(14) -0.0223(15) 0.0060(13)

loop_
_atom_type_symbol
_atom_type_description
_atom_type_scat_dispersion_real
_atom_type_scat_dispersion_imag
_atom_type_scat_source
C C 0.0033 0.0016 'International Tables Vol C Tables 4.2.6.8 and 6.1.1.4'
H H 0.0000 0.0000 'International Tables Vol C Tables 4.2.6.8 and 6.1.1.4'
N N 0.0061 0.0033 'International Tables Vol C Tables 4.2.6.8 and 6.1.1.4'
Si Si 0.0817 0.0704 'International Tables Vol C Tables 4.2.6.8 and 6.1.1.4'
Ti Ti 0.2776 0.4457 'International Tables Vol C Tables 4.2.6.8 and 6.1.1.4'

loop_
_geom_angle_atom_site_label_1
_geom_angle_atom_site_label_2
_geom_angle_atom_site_label_3
_geom_angle
N Ti C25 109.09(11)
N Ti C24 109.90(12)
C25 Ti C24 102.90(14)
N Ti C1 76.58(9)
C25 Ti C1 127.83(11)
C24 Ti C1 124.41(12)
N Ti C5 96.67(9)
C25 Ti C5 93.02(11)
C24 Ti C5 141.97(12)
C1 Ti C5 36.13(8)
N Ti C2 98.32(9)
C25 Ti C2 142.63(11)
C24 Ti C2 90.58(12)
C1 Ti C2 35.64(9)
C5 Ti C2 58.15(9)
N Ti C4 129.77(8)
C25 Ti C4 86.80(11)
C24 Ti C4 112.28(11)
C1 Ti C4 57.54(8)
C5 Ti C4 33.64(8)
C2 Ti C4 55.91(8)
N Ti C3 130.75(8)
C25 Ti C3 112.10(10)
C24 Ti C3 86.04(11)
C1 Ti C3 57.16(8)
C5 Ti C3 55.93(8)
C2 Ti C3 33.36(8)
C4 Ti C3 32.70(8)
N Ti Si 36.32(6)
C25 Ti Si 127.08(9)
C24 Ti Si 123.87(11)
C1 Ti Si 40.28(6)
C5 Ti Si 66.02(6)
C2 Ti Si 66.04(6)
C4 Ti Si 95.93(6)
C3 Ti Si 95.72(6)
N Si C6 115.58(12)
N Si C1 93.04(10)
C6 Si C1 110.40(13)
N Si C7 115.30(12)
C6 Si C7 110.07(14)
C1 Si C7 111.32(12)
N Si Ti 40.72(7)
C6 Si Ti 123.54(10)
C1 Si Ti 52.35(7)
C7 Si Ti 126.38(9)
C8 N Si 126.54(17)
C8 N Ti 130.38(16)
Si N Ti 102.97(10)
C2 C1 C5 106.2(2)
C2 C1 Si 122.44(18)
C5 C1 Si 121.10(19)
C2 C1 Ti 75.10(14)
C5 C1 Ti 74.22(14)
Si C1 Ti 87.37(9)
C3 C2 C1 109.4(2)
C3 C2 Ti 80.04(14)
C1 C2 Ti 69.26(14)
C2 C3 C4 107.7(2)
C2 C3 C12 131.6(2)
C4 C3 C12 120.6(2)
C2 C3 Ti 66.61(13)
C4 C3 Ti 72.98(14)
C12 C3 Ti 128.40(16)
C5 C4 C3 107.9(2)
C5 C4 C18 131.0(2)
C3 C4 C18 121.0(2)
C5 C4 Ti 66.55(13)
C3 C4 Ti 74.33(13)
C18 C4 Ti 126.30(17)
C4 C5 C1 108.8(2)
C4 C5 Ti 79.82(14)
C1 C5 Ti 69.64(13)
N C8 C10 111.3(2)
N C8 C9 109.2(2)
C10 C8 C9 108.9(2)
N C8 C11 108.8(2)
C10 C8 C11 108.8(2)
C9 C8 C11 109.8(2)
C13 C12 C17 120.1(2)
C13 C12 C3 121.2(2)
C17 C12 C3 118.6(2)
C14 C13 C12 120.6(3)
C13 C14 C15 119.7(3)
C16 C15 C14 120.5(3)
C15 C16 C17 121.7(3)
C16 C17 C12 117.4(3)
C16 C17 C23 121.9(2)
C12 C17 C23 120.6(2)
C19 C18 C23 119.7(2)
C19 C18 C4 121.4(2)
C23 C18 C4 118.8(2)
C20 C19 C18 120.6(3)
C19 C20 C21 119.9(3)
C22 C21 C20 120.5(3)
C21 C22 C23 121.4(3)
C22 C23 C18 117.9(3)
C22 C23 C17 121.9(2)
C18 C23 C17 120.2(2)
N' Ti' C25' 111.45(11)
N' Ti' C24' 109.34(12)
C25' Ti' C24' 102.73(15)
N' Ti' C1' 76.41(9)
C25' Ti' C1' 124.99(12)
C24' Ti' C1' 126.69(12)
N' Ti' C2' 96.53(9)
C25' Ti' C2' 141.27(11)
C24' Ti' C2' 91.98(11)
C1' Ti' C2' 36.02(9)
N' Ti' C5' 98.14(9)
C25' Ti' C5' 90.90(12)
C24' Ti' C5' 141.69(11)
C1' Ti' C5' 35.60(9)
C2' Ti' C5' 57.99(9)
N' Ti' C3' 129.50(8)
C25' Ti' C3' 111.32(11)
C24' Ti' C3' 85.88(10)
C1' Ti' C3' 57.44(8)
C2' Ti' C3' 33.50(8)
C5' Ti' C3' 55.86(8)
N' Ti' C4' 130.78(8)
C25' Ti' C4' 85.43(11)
C24' Ti' C4' 111.23(11)
C1' Ti' C4' 57.31(8)
C2' Ti' C4' 55.84(8)
C5' Ti' C4' 33.57(8)
C3' Ti' C4' 32.61(8)
N' Ti' Si' 36.24(6)
C25' Ti' Si' 125.61(10)
C24' Ti' Si' 126.32(11)
C1' Ti' Si' 40.18(6)
C2' Ti' Si' 65.76(6)
C5' Ti' Si' 66.05(6)
C3' Ti' Si' 95.65(6)
C4' Ti' Si' 95.85(6)
N' Si' C1' 93.15(10)
N' Si' C7' 116.13(12)
C1' Si' C7' 111.27(13)
N' Si' C6' 116.87(12)
C1' Si' C6' 110.54(12)
C7' Si' C6' 108.07(13)
N' Si' Ti' 40.90(7)
C1' Si' Ti' 52.27(7)
C7' Si' Ti' 125.03(10)
C6' Si' Ti' 126.90(9)
C8' N' Si' 126.88(17)
C8' N' Ti' 129.92(16)
Si' N' Ti' 102.86(10)
C5' C1' C2' 106.0(2)
C5' C1' Si' 122.82(18)
C2' C1' Si' 120.96(19)
C5' C1' Ti' 74.97(14)
C2' C1' Ti' 74.31(13)
Si' C1' Ti' 87.56(9)
C3' C2' C1' 109.1(2)
C3' C2' Ti' 79.91(14)
C1' C2' Ti' 69.68(13)
C2' C3' C4' 108.0(2)
C2' C3' C12' 131.2(2)
C4' C3' C12' 120.7(2)
C2' C3' Ti' 66.59(13)
C4' C3' Ti' 73.97(13)
C12' C3' Ti' 127.51(16)
C3' C4' C5' 107.6(2)
C3' C4' C18' 121.2(2)
C5' C4' C18' 131.1(2)
C3' C4' Ti' 73.42(13)
C5' C4' Ti' 66.75(13)
C18' C4' Ti' 127.68(16)
C4' C5' C1' 109.3(2)
C4' C5' Ti' 79.68(14)
C1' C5' Ti' 69.43(13)
N' C8' C9' 109.8(2)
N' C8' C11' 110.3(2)
C9' C8' C11' 109.0(2)
N' C8' C10' 108.83(19)
C9' C8' C10' 109.5(2)
C11' C8' C10' 109.4(2)
C13' C12' C17' 120.3(2)
C13' C12' C3' 121.2(2)
C17' C12' C3' 118.4(2)
C14' C13' C12' 120.6(3)
C13' C14' C15' 119.7(3)
C16' C15' C14' 120.5(3)
C15' C16' C17' 121.6(3)
C16' C17' C12' 117.3(2)
C16' C17' C23' 121.8(2)
C12' C17' C23' 120.8(2)
C19' C18' C23' 120.1(2)
C19' C18' C4' 121.2(2)
C23' C18' C4' 118.7(2)
C20' C19' C18' 120.6(3)
C19' C20' C21' 119.9(3)
C22' C21' C20' 119.9(3)
C21' C22' C23' 122.1(3)
C22' C23' C18' 117.4(2)
C22' C23' C17' 122.4(2)
C18' C23' C17' 120.2(2)

loop_
_geom_bond_atom_site_label_1
_geom_bond_atom_site_label_2
_geom_bond_distance
Ti N 1.927(2)
Ti C25 2.109(3)
Ti C24 2.111(3)
Ti C1 2.282(2)
Ti C5 2.343(2)
Ti C2 2.358(2)
Ti C4 2.513(2)
Ti C3 2.531(2)
Ti Si 2.8795(8)
Si N 1.750(2)
Si C6 1.863(3)
Si C1 1.864(3)
Si C7 1.865(3)
N C8 1.488(3)
C1 C2 1.422(4)
C1 C5 1.435(3)
C2 C3 1.413(3)
C3 C4 1.420(3)
C3 C12 1.458(4)
C4 C5 1.414(3)
C4 C18 1.453(3)
C8 C10 1.527(4)
C8 C9 1.535(4)
C8 C11 1.537(4)
C12 C13 1.403(4)
C12 C17 1.413(4)
C13 C14 1.374(4)
C14 C15 1.388(4)
C15 C16 1.369(4)
C16 C17 1.405(4)
C17 C23 1.482(4)
C18 C19 1.407(4)
C18 C23 1.412(4)
C19 C20 1.379(4)
C20 C21 1.384(5)
C21 C22 1.372(4)
C22 C23 1.409(4)
Ti' N' 1.936(2)
Ti' C25' 2.108(3)
Ti' C24' 2.113(3)
Ti' C1' 2.282(2)
Ti' C2' 2.343(2)
Ti' C5' 2.354(2)
Ti' C3' 2.514(2)
Ti' C4' 2.521(2)
Ti' Si' 2.8833(8)
Si' N' 1.749(2)
Si' C1' 1.862(3)
Si' C7' 1.869(3)
Si' C6' 1.871(3)
N' C8' 1.487(3)
C1' C5' 1.419(4)
C1' C2' 1.431(3)
C2' C3' 1.409(3)
C3' C4' 1.414(3)
C3' C12' 1.458(3)
C4' C5' 1.417(3)
C4' C18' 1.450(3)
C8' C9' 1.532(4)
C8' C11' 1.533(4)
C8' C10' 1.536(4)
C12' C13' 1.402(4)
C12' C17' 1.414(4)
C13' C14' 1.382(4)
C14' C15' 1.389(4)
C15' C16' 1.376(4)
C16' C17' 1.412(3)
C17' C23' 1.475(4)
C18' C19' 1.402(4)
C18' C23' 1.415(3)
C19' C20' 1.378(4)
C20' C21' 1.389(4)
C21' C22' 1.375(4)
C22' C23' 1.403(4)

loop_
_geom_torsion_atom_site_label_1
_geom_torsion_atom_site_label_2
_geom_torsion_atom_site_label_3
_geom_torsion_atom_site_label_4
_geom_torsion
C25 Ti Si N -70.37(15)
C24 Ti Si N 77.23(16)
C1 Ti Si N -177.67(14)
C5 Ti Si N -145.06(13)
C2 Ti Si N 150.68(13)
C4 Ti Si N -160.84(12)
C3 Ti Si N 166.29(12)
N Ti Si C6 -91.36(16)
C25 Ti Si C6 -161.73(16)
C24 Ti Si C6 -14.13(17)
C1 Ti Si C6 90.97(16)
C5 Ti Si C6 123.57(14)
C2 Ti Si C6 59.31(14)
C4 Ti Si C6 107.80(14)
C3 Ti Si C6 74.93(13)
N Ti Si C1 177.67(14)
C25 Ti Si C1 107.30(15)
C24 Ti Si C1 -105.10(15)
C5 Ti Si C1 32.61(12)
C2 Ti Si C1 -31.65(12)
C4 Ti Si C1 16.83(11)
C3 Ti Si C1 -16.04(11)
N Ti Si C7 87.57(16)
C25 Ti Si C7 17.20(16)
C24 Ti Si C7 164.80(16)
C1 Ti Si C7 -90.10(15)
C5 Ti Si C7 -57.50(13)
C2 Ti Si C7 -121.76(13)
C4 Ti Si C7 -73.27(13)
C3 Ti Si C7 -106.14(13)
C6 Si N C8 -71.1(2)
C1 Si N C8 174.6(2)
C7 Si N C8 59.2(2)
Ti Si N C8 176.4(3)
C6 Si N Ti 112.51(14)
C1 Si N Ti -1.85(11)
C7 Si N Ti -117.17(12)
C25 Ti N C8 -48.9(2)
C24 Ti N C8 63.2(2)
C1 Ti N C8 -174.7(2)
C5 Ti N C8 -144.4(2)
C2 Ti N C8 156.9(2)
C4 Ti N C8 -151.09(19)
C3 Ti N C8 165.64(19)
Si Ti N C8 -176.2(3)
C25 Ti N Si 127.33(12)
C24 Ti N Si -120.55(13)
C1 Ti N Si 1.55(10)
C5 Ti N Si 31.79(11)
C2 Ti N Si -26.89(11)
C4 Ti N Si 25.14(15)
C3 Ti N Si -18.14(16)
N Si C1 C2 72.0(2)
C6 Si C1 C2 -46.8(2)
C7 Si C1 C2 -169.3(2)
Ti Si C1 C2 70.48(19)
N Si C1 C5 -68.3(2)
C6 Si C1 C5 173.0(2)
C7 Si C1 C5 50.4(2)
Ti Si C1 C5 -69.79(18)
N Si C1 Ti 1.52(9)
C6 Si C1 Ti -117.23(12)
C7 Si C1 Ti 120.21(11)
N Ti C1 C2 -126.02(15)
C25 Ti C1 C2 130.06(17)
C24 Ti C1 C2 -20.9(2)
C5 Ti C1 C2 112.0(2)
C4 Ti C1 C2 75.35(15)
C3 Ti C1 C2 36.30(13)
Si Ti C1 C2 -124.61(17)
N Ti C1 C5 121.97(16)
C25 Ti C1 C5 18.1(2)
C24 Ti C1 C5 -132.92(17)
C2 Ti C1 C5 -112.0(2)
C4 Ti C1 C5 -36.66(14)
C3 Ti C1 C5 -75.71(15)
Si Ti C1 C5 123.39(18)
N Ti C1 Si -1.42(9)
C25 Ti C1 Si -105.33(14)
C24 Ti C1 Si 103.70(14)
C5 Ti C1 Si -123.39(18)
C2 Ti C1 Si 124.61(17)
C4 Ti C1 Si -160.04(13)
C3 Ti C1 Si 160.90(13)
C5 C1 C2 C3 -2.5(3)
Si C1 C2 C3 -147.77(18)
Ti C1 C2 C3 -70.79(17)
C5 C1 C2 Ti 68.28(16)
Si C1 C2 Ti -76.98(16)
N Ti C2 C3 167.90(15)
C25 Ti C2 C3 30.5(2)
C24 Ti C2 C3 -81.89(17)
C1 Ti C2 C3 115.2(2)
C5 Ti C2 C3 75.18(15)
C4 Ti C2 C3 34.91(14)
Si Ti C2 C3 150.85(16)
N Ti C2 C1 52.66(15)
C25 Ti C2 C1 -84.7(2)
C24 Ti C2 C1 162.87(17)
C5 Ti C2 C1 -40.06(14)
C4 Ti C2 C1 -80.32(15)
C3 Ti C2 C1 -115.2(2)
Si Ti C2 C1 35.61(12)
C1 C2 C3 C4 2.0(3)
Ti C2 C3 C4 -61.75(17)
C1 C2 C3 C12 -174.9(2)
Ti C2 C3 C12 121.4(3)
C1 C2 C3 Ti 63.72(17)
N Ti C3 C2 -15.90(19)
C25 Ti C3 C2 -160.57(16)
C24 Ti C3 C2 97.11(18)
C1 Ti C3 C2 -38.85(15)
C5 Ti C3 C2 -82.47(16)
C4 Ti C3 C2 -118.7(2)
Si Ti C3 C2 -26.58(14)
N Ti C3 C4 102.76(16)
C25 Ti C3 C4 -41.92(17)
C24 Ti C3 C4 -144.24(17)
C1 Ti C3 C4 79.81(15)
C5 Ti C3 C4 36.19(14)
C2 Ti C3 C4 118.7(2)
Si Ti C3 C4 92.08(13)
N Ti C3 C12 -141.3(2)
C25 Ti C3 C12 74.0(2)
C24 Ti C3 C12 -28.3(2)
C1 Ti C3 C12 -164.3(3)
C5 Ti C3 C12 152.1(3)
C2 Ti C3 C12 -125.4(3)
C4 Ti C3 C12 115.9(3)
Si Ti C3 C12 -152.0(2)
C2 C3 C4 C5 -0.6(3)
C12 C3 C4 C5 176.6(2)
Ti C3 C4 C5 -58.34(16)
C2 C3 C4 C18 -179.0(2)
C12 C3 C4 C18 -1.7(3)
Ti C3 C4 C18 123.3(2)
C2 C3 C4 Ti 57.73(16)
C12 C3 C4 Ti -125.0(2)
N Ti C4 C5 11.99(19)
C25 Ti C4 C5 -100.32(17)
C24 Ti C4 C5 157.05(17)
C1 Ti C4 C5 39.46(15)
C2 Ti C4 C5 82.36(16)
C3 Ti C4 C5 118.0(2)
Si Ti C4 C5 26.64(15)
N Ti C4 C3 -106.00(15)
C25 Ti C4 C3 141.69(16)
C24 Ti C4 C3 39.06(18)
C1 Ti C4 C3 -78.53(15)
C5 Ti C4 C3 -118.0(2)
C2 Ti C4 C3 -35.63(14)
Si Ti C4 C3 -91.35(13)
N Ti C4 C18 136.7(2)
C25 Ti C4 C18 24.4(2)
C24 Ti C4 C18 -78.2(2)
C1 Ti C4 C18 164.2(3)
C5 Ti C4 C18 124.7(3)
C2 Ti C4 C18 -152.9(3)
C3 Ti C4 C18 -117.3(3)
Si Ti C4 C18 151.4(2)
C3 C4 C5 C1 -1.0(3)
C18 C4 C5 C1 177.2(2)
Ti C4 C5 C1 -64.25(16)
C3 C4 C5 Ti 63.30(17)
C18 C4 C5 Ti -118.6(3)
C2 C1 C5 C4 2.1(3)
Si C1 C5 C4 147.94(18)
Ti C1 C5 C4 71.01(17)
C2 C1 C5 Ti -68.89(16)
Si C1 C5 Ti 76.94(15)
N Ti C5 C4 -170.75(15)
C25 Ti C5 C4 79.63(17)
C24 Ti C5 C4 -35.8(3)
C1 Ti C5 C4 -114.6(2)
C2 Ti C5 C4 -75.08(16)
C3 Ti C5 C4 -35.16(14)
Si Ti C5 C4 -150.78(16)
N Ti C5 C1 -56.18(15)
C25 Ti C5 C1 -165.81(16)
C24 Ti C5 C1 78.7(2)
C2 Ti C5 C1 39.49(14)
C4 Ti C5 C1 114.6(2)
C3 Ti C5 C1 79.41(15)
Si Ti C5 C1 -36.22(13)
Si N C8 C10 30.4(3)
Ti N C8 C10 -154.22(19)
Si N C8 C9 150.7(2)
Ti N C8 C9 -33.9(3)
Si N C8 C11 -89.5(2)
Ti N C8 C11 85.9(3)
C2 C3 C12 C13 -0.3(4)
C4 C3 C12 C13 -176.9(2)
Ti C3 C12 C13 91.1(3)
C2 C3 C12 C17 175.9(2)
C4 C3 C12 C17 -0.7(3)
Ti C3 C12 C17 -92.7(3)
C17 C12 C13 C14 -0.2(4)
C3 C12 C13 C14 175.9(2)
C12 C13 C14 C15 0.1(4)
C13 C14 C15 C16 0.3(4)
C14 C15 C16 C17 -0.6(4)
C15 C16 C17 C12 0.5(4)
C15 C16 C17 C23 -177.8(2)
C13 C12 C17 C16 -0.1(4)
C3 C12 C17 C16 -176.3(2)
C13 C12 C17 C23 178.3(2)
C3 C12 C17 C23 2.0(3)
C5 C4 C18 C19 2.4(4)
C3 C4 C18 C19 -179.6(2)
Ti C4 C18 C19 -86.7(3)
C5 C4 C18 C23 -175.3(2)
C3 C4 C18 C23 2.7(3)
Ti C4 C18 C23 95.6(3)
C23 C18 C19 C20 0.3(4)
C4 C18 C19 C20 -177.4(3)
C18 C19 C20 C21 0.3(5)
C19 C20 C21 C22 -0.3(5)
C20 C21 C22 C23 -0.4(4)
C21 C22 C23 C18 1.0(4)
C21 C22 C23 C17 179.0(2)
C19 C18 C23 C22 -0.9(4)
C4 C18 C23 C22 176.8(2)
C19 C18 C23 C17 -179.0(2)
C4 C18 C23 C17 -1.3(3)
C16 C17 C23 C22 -0.8(4)
C12 C17 C23 C22 -179.1(2)
C16 C17 C23 C18 177.2(2)
C12 C17 C23 C18 -1.1(4)
C25' Ti' Si' N' -77.52(16)
C24' Ti' Si' N' 72.10(15)
C1' Ti' Si' N' 178.29(14)
C2' Ti' Si' N' 145.61(13)
C5' Ti' Si' N' -150.24(13)
C3' Ti' Si' N' 161.13(12)
C4' Ti' Si' N' -166.09(12)
N' Ti' Si' C1' -178.29(14)
C25' Ti' Si' C1' 104.19(15)
C24' Ti' Si' C1' -106.19(15)
C2' Ti' Si' C1' -32.68(12)
C5' Ti' Si' C1' 31.47(12)
C3' Ti' Si' C1' -17.15(11)
C4' Ti' Si' C1' 15.63(11)
N' Ti' Si' C7' 90.70(16)
C25' Ti' Si' C7' 13.17(17)
C24' Ti' Si' C7' 162.80(16)
C1' Ti' Si' C7' -91.01(16)
C2' Ti' Si' C7' -123.69(14)
C5' Ti' Si' C7' -59.55(14)
C3' Ti' Si' C7' -108.17(13)
C4' Ti' Si' C7' -75.39(13)
N' Ti' Si' C6' -89.79(15)
C25' Ti' Si' C6' -167.32(16)
C24' Ti' Si' C6' -17.69(16)
C1' Ti' Si' C6' 88.50(15)
C2' Ti' Si' C6' 55.82(13)
C5' Ti' Si' C6' 119.96(13)
C3' Ti' Si' C6' 71.34(13)
C4' Ti' Si' C6' 104.12(12)
C1' Si' N' C8' -172.5(2)
C7' Si' N' C8' 72.0(2)
C6' Si' N' C8' -57.5(2)
Ti' Si' N' C8' -173.8(3)
C1' Si' N' Ti' 1.36(11)
C7' Si' N' Ti' -114.21(13)
C6' Si' N' Ti' 116.30(12)
C25' Ti' N' C8' -65.0(2)
C24' Ti' N' C8' 47.9(2)
C1' Ti' N' C8' 172.4(2)
C2' Ti' N' C8' 142.3(2)
C5' Ti' N' C8' -159.2(2)
C3' Ti' N' C8' 148.89(19)
C4' Ti' N' C8' -168.04(18)
Si' Ti' N' C8' 173.5(3)
C25' Ti' N' Si' 121.47(13)
C24' Ti' N' Si' -125.65(13)
C1' Ti' N' Si' -1.14(10)
C2' Ti' N' Si' -31.23(11)
C5' Ti' N' Si' 27.27(11)
C3' Ti' N' Si' -24.65(15)
C4' Ti' N' Si' 18.42(15)
N' Si' C1' C5' -71.5(2)
C7' Si' C1' C5' 48.2(2)
C6' Si' C1' C5' 168.3(2)
Ti' Si' C1' C5' -70.34(19)
N' Si' C1' C2' 68.9(2)
C7' Si' C1' C2' -171.43(19)
C6' Si' C1' C2' -51.3(2)
Ti' Si' C1' C2' 70.04(18)
N' Si' C1' Ti' -1.12(9)
C7' Si' C1' Ti' 118.53(12)
C6' Si' C1' Ti' -121.39(11)
N' Ti' C1' C5' 126.01(16)
C25' Ti' C1' C5' 19.2(2)
C24' Ti' C1' C5' -129.82(17)
C2' Ti' C1' C5' -111.9(2)
C3' Ti' C1' C5' -75.41(15)
C4' Ti' C1' C5' -36.46(13)
Si' Ti' C1' C5' 124.97(18)
N' Ti' C1' C2' -122.11(16)
C25' Ti' C1' C2' 131.03(17)
C24' Ti' C1' C2' -17.9(2)
C5' Ti' C1' C2' 111.9(2)
C3' Ti' C1' C2' 36.47(14)
C4' Ti' C1' C2' 75.41(15)
Si' Ti' C1' C2' -123.15(18)
N' Ti' C1' Si' 1.04(9)
C25' Ti' C1' Si' -105.82(14)
C24' Ti' C1' Si' 105.21(14)
C2' Ti' C1' Si' 123.15(18)
C5' Ti' C1' Si' -124.97(18)
C3' Ti' C1' Si' 159.62(13)
C4' Ti' C1' Si' -161.44(13)
C5' C1' C2' C3' -2.2(3)
Si' C1' C2' C3' -148.27(18)
Ti' C1' C2' C3' -70.99(17)
C5' C1' C2' Ti' 68.83(16)
Si' C1' C2' Ti' -77.28(15)
N' Ti' C2' C3' 170.79(15)
C25' Ti' C2' C3' 33.8(3)
C24' Ti' C2' C3' -79.49(17)
C1' Ti' C2' C3' 114.8(2)
C5' Ti' C2' C3' 75.25(15)
C4' Ti' C2' C3' 35.00(14)
Si' Ti' C2' C3' 151.14(16)
N' Ti' C2' C1' 55.96(15)
C25' Ti' C2' C1' -81.0(2)
C24' Ti' C2' C1' 165.69(17)
C5' Ti' C2' C1' -39.58(14)
C3' Ti' C2' C1' -114.8(2)
C4' Ti' C2' C1' -79.82(15)
Si' Ti' C2' C1' 36.32(13)
C1' C2' C3' C4' 1.4(3)
Ti' C2' C3' C4' -62.84(17)
C1' C2' C3' C12' -175.6(2)
Ti' C2' C3' C12' 120.2(3)
C1' C2' C3' Ti' 64.23(16)
N' Ti' C3' C2' -11.90(19)
C25' Ti' C3' C2' -158.05(17)
C24' Ti' C3' C2' 99.88(18)
C1' Ti' C3' C2' -39.29(15)
C5' Ti' C3' C2' -82.19(16)
C4' Ti' C3' C2' -118.3(2)
Si' Ti' C3' C2' -26.24(14)
N' Ti' C3' C4' 106.39(16)
C25' Ti' C3' C4' -39.77(18)
C24' Ti' C3' C4' -141.83(17)
C1' Ti' C3' C4' 78.99(15)
C2' Ti' C3' C4' 118.3(2)
C5' Ti' C3' C4' 36.09(14)
Si' Ti' C3' C4' 92.04(13)
N' Ti' C3' C12' -136.9(2)
C25' Ti' C3' C12' 77.0(2)
C24' Ti' C3' C12' -25.1(2)
C1' Ti' C3' C12' -164.3(2)
C2' Ti' C3' C12' -125.0(3)
C5' Ti' C3' C12' 152.8(2)
C4' Ti' C3' C12' 116.7(3)
Si' Ti' C3' C12' -151.2(2)
C2' C3' C4' C5' -0.1(3)
C12' C3' C4' C5' 177.3(2)
Ti' C3' C4' C5' -58.21(16)
C2' C3' C4' C18' -177.4(2)
C12' C3' C4' C18' -0.1(3)
Ti' C3' C4' C18' 124.4(2)
C2' C3' C4' Ti' 58.15(16)
C12' C3' C4' Ti' -124.5(2)
N' Ti' C4' C3' -102.16(16)
C25' Ti' C4' C3' 143.29(17)
C24' Ti' C4' C3' 41.39(18)
C1' Ti' C4' C3' -79.42(15)
C2' Ti' C4' C3' -35.97(14)
C5' Ti' C4' C3' -118.2(2)
Si' Ti' C4' C3' -91.34(13)
N' Ti' C4' C5' 15.99(18)
C25' Ti' C4' C5' -98.56(17)
C24' Ti' C4' C5' 159.54(17)
C1' Ti' C4' C5' 38.73(14)
C2' Ti' C4' C5' 82.18(16)
C3' Ti' C4' C5' 118.2(2)
Si' Ti' C4' C5' 26.81(14)
N' Ti' C4' C18' 140.9(2)
C25' Ti' C4' C18' 26.4(2)
C24' Ti' C4' C18' -75.5(2)
C1' Ti' C4' C18' 163.7(2)
C2' Ti' C4' C18' -152.9(2)
C5' Ti' C4' C18' 124.9(3)
C3' Ti' C4' C18' -116.9(3)
Si' Ti' C4' C18' 151.8(2)
C3' C4' C5' C1' -1.3(3)
C18' C4' C5' C1' 175.7(2)
Ti' C4' C5' C1' -63.77(16)
C3' C4' C5' Ti' 62.45(16)
C18' C4' C5' Ti' -120.5(3)
C2' C1' C5' C4' 2.1(3)
Si' C1' C5' C4' 147.45(18)
Ti' C1' C5' C4' 70.49(17)
C2' C1' C5' Ti' -68.37(16)
Si' C1' C5' Ti' 76.96(16)
N' Ti' C5' C4' -167.83(14)
C25' Ti' C5' C4' 80.34(16)
C24' Ti' C5' C4' -31.7(3)
C1' Ti' C5' C4' -115.2(2)
C2' Ti' C5' C4' -75.19(15)
C3' Ti' C5' C4' -35.04(13)
Si' Ti' C5' C4' -150.59(15)
N' Ti' C5' C1' -52.58(15)
C25' Ti' C5' C1' -164.41(16)
C24' Ti' C5' C1' 83.5(2)
C2' Ti' C5' C1' 40.06(14)
C3' Ti' C5' C1' 80.21(15)
C4' Ti' C5' C1' 115.2(2)
Si' Ti' C5' C1' -35.34(12)
Si' N' C8' C9' -157.91(19)
Ti' N' C8' C9' 30.0(3)
Si' N' C8' C11' -37.8(3)
Ti' N' C8' C11' 150.11(19)
Si' N' C8' C10' 82.2(3)
Ti' N' C8' C10' -89.9(2)
C2' C3' C12' C13' -0.1(4)
C4' C3' C12' C13' -176.8(2)
Ti' C3' C12' C13' 90.2(3)
C2' C3' C12' C17' 176.5(2)
C4' C3' C12' C17' -0.1(3)
Ti' C3' C12' C17' -93.1(3)
C17' C12' C13' C14' 0.4(4)
C3' C12' C13' C14' 177.0(2)
C12' C13' C14' C15' 0.0(4)
C13' C14' C15' C16' 0.1(4)
C14' C15' C16' C17' -0.6(4)
C15' C16' C17' C12' 0.9(4)
C15' C16' C17' C23' -176.6(2)
C13' C12' C17' C16' -0.9(3)
C3' C12' C17' C16' -177.6(2)
C13' C12' C17' C23' 176.7(2)
C3' C12' C17' C23' 0.0(3)
C3' C4' C18' C19' 178.2(2)
C5' C4' C18' C19' 1.5(4)
Ti' C4' C18' C19' -89.2(3)
C3' C4' C18' C23' 0.4(3)
C5' C4' C18' C23' -176.2(2)
Ti' C4' C18' C23' 93.1(3)
C23' C18' C19' C20' 0.5(4)
C4' C18' C19' C20' -177.2(2)
C18' C19' C20' C21' -0.5(4)
C19' C20' C21' C22' 0.4(4)
C20' C21' C22' C23' -0.3(4)
C21' C22' C23' C18' 0.3(4)
C21' C22' C23' C17' 178.2(2)
C19' C18' C23' C22' -0.4(3)
C4' C18' C23' C22' 177.4(2)
C19' C18' C23' C17' -178.3(2)
C4' C18' C23' C17' -0.6(3)
C16' C17' C23' C22' 0.0(4)
C12' C17' C23' C22' -177.5(2)
C16' C17' C23' C18' 177.8(2)
C12' C17' C23' C18' 0.4(3)
